data_4323092
loop_
_publ_author_name
'Eduardo J. Fern\'andez'
'Jos\'e M. L\'opez-de-Luzuriaga'
'Miguel Monge'
'Elena Olmos'
'M. Concepci\'on Gimeno'
'Antonio Laguna'
'Peter G. Jones'

_publ_section_title
;
 Dithiocarbamate Ligands as Building-Blocks in the Coordination Chemistry
 of Gold
;
_journal_name_full 'Inorganic Chemistry'
_journal_page_first 5532
_journal_page_last 5536
_journal_paper_doi 10.1021/ic971600a
_journal_volume 37
_journal_year 1998
_chemical_formula_sum 'C36 H42 Au2 N2 P2 S4'
_chemical_formula_weight 1086.83
_chemical_name_systematic
;
 ?
;
_space_group_IT_number 60
_symmetry_cell_setting orthorhombic
_symmetry_space_group_name_Hall '-P 2n 2ab'
_symmetry_space_group_name_H-M 'P b c n'
_atom_sites_solution_hydrogens geom
_atom_sites_solution_primary Patterson
_atom_sites_solution_secondary difmap
_audit_creation_method SHELXL
_cell_angle_alpha 90.00
_cell_angle_beta 90.00
_cell_angle_gamma 90.00
_cell_formula_units_Z 4
_cell_length_a 13.532(4)
_cell_length_b 12.889(4)
_cell_length_c 21.439(6)
_cell_measurement_reflns_used 53
_cell_measurement_temperature 173(2)
_cell_measurement_theta_max 11.5
_cell_measurement_theta_min 3.5
_cell_volume 3739.3(19)
_computing_cell_refinement 'Siemens XSCANS'
_computing_data_collection 'Siemens XSCANS'
_computing_data_reduction 'Siemens XSCANS'
_computing_molecular_graphics 'Siemens XP'
_computing_publication_material SHELXL-93
_computing_structure_refinement 'SHELXL-93 (Sheldrick, 1993)'
_computing_structure_solution 'SHELXS-86 (Sheldrick, 1990)'
_diffrn_ambient_temperature 173(2)
_diffrn_measurement_device 'Siemens P4'
_diffrn_measurement_method \w-scans
_diffrn_radiation_monochromator graphite
_diffrn_radiation_source 'fine-focus sealed tube'
_diffrn_radiation_type MoK\a
_diffrn_radiation_wavelength 0.71073
_diffrn_reflns_av_R_equivalents 0.0495
_diffrn_reflns_av_sigmaI/netI 0.1450
_diffrn_reflns_limit_h_max 0
_diffrn_reflns_limit_h_min -16
_diffrn_reflns_limit_k_max 1
_diffrn_reflns_limit_k_min -15
_diffrn_reflns_limit_l_max 25
_diffrn_reflns_limit_l_min 0
_diffrn_reflns_number 3227
_diffrn_reflns_theta_max 24.99
_diffrn_reflns_theta_min 3.01
_diffrn_standards_decay_% 0
_diffrn_standards_interval_count 247
_diffrn_standards_number 3
_exptl_absorpt_coefficient_mu 8.176
_exptl_absorpt_correction_T_max 0.879
_exptl_absorpt_correction_T_min 0.459
_exptl_absorpt_correction_type 'Psi-scans, lamina 100'
_exptl_crystal_colour yellow
_exptl_crystal_density_diffrn 1.931
_exptl_crystal_description plate
_exptl_crystal_F_000 2096
_exptl_crystal_size_max 0.50
_exptl_crystal_size_mid 0.20
_exptl_crystal_size_min 0.02
_refine_diff_density_max 1.138
_refine_diff_density_min -1.196
_refine_diff_density_rms 0.210
_refine_ls_extinction_method none
_refine_ls_goodness_of_fit_all 0.811
_refine_ls_goodness_of_fit_obs 1.016
_refine_ls_hydrogen_treatment riding
_refine_ls_matrix_type full
_refine_ls_number_parameters 209
_refine_ls_number_reflns 3208
_refine_ls_number_restraints 279
_refine_ls_restrained_S_all 0.787
_refine_ls_restrained_S_obs 0.944
_refine_ls_R_factor_all 0.1178
_refine_ls_R_factor_obs 0.0450
_refine_ls_shift/esd_max 0.000
_refine_ls_shift/esd_mean 0.000
_refine_ls_structure_factor_coef Fsqd
_refine_ls_weighting_details 'w=1/[\s^2^(Fo^2^)+(0.0376P)^2^+0.0000P] where P=(Fo^2^+2Fc^2^)/3'
_refine_ls_weighting_scheme calc
_refine_ls_wR_factor_all 0.0987
_refine_ls_wR_factor_obs 0.0837
_reflns_number_observed 1576
_reflns_number_total 3208
_reflns_observed_criterion >2sigma(I)
_cod_data_source_file ic971600a_1.cif
_cod_data_source_block vinyl(compound2)
_cod_depositor_comments
;
The following automatic conversions were performed:

'_geom_bond_publ_flag' value 'Y' changed to 'y' according to the
built-in table from CIF Core dictionary named 'cif_core.dic' version
2.4.1 from 2010-06-29 (15 times).

'_geom_angle_publ_flag' value 'Y'
changed to 'y' according to the built-in table from CIF Core
dictionary named 'cif_core.dic' version 2.4.1 from 2010-06-29 (21
time).

Automatic conversion script
Id: cif_fix_values 1673 2011-04-08 12:14:43Z adriana 

The following automatic conversions were performed:

'_refine_ls_weighting_scheme' value 'calc
w=1/[\s^2^(Fo^2^)+(0.0376P)^2^+0.0000P] where P=(Fo^2^+2Fc^2^)/3' was
changed to 'calc'. New tag '_refine_ls_weighting_details' was
created. The value of the new tag was set to
'w=1/[\s^2^(Fo^2^)+(0.0376P)^2^+0.0000P] where P=(Fo^2^+2Fc^2^)/3'.

Automatic conversion script
Id: cif_fix_values 3143 2015-03-26 13:38:13Z robertas 
;
_cod_database_code 4323092

loop_
_symmetry_equiv_pos_as_xyz
'x, y, z'
'-x+1/2, -y+1/2, z+1/2'
'-x, y, -z+1/2'
'x+1/2, -y+1/2, -z'
'-x, -y, -z'
'x-1/2, y-1/2, -z-1/2'
'x, -y, z-1/2'
'-x-1/2, y-1/2, z'

loop_
_atom_site_aniso_label
_atom_site_aniso_U_11
_atom_site_aniso_U_22
_atom_site_aniso_U_33
_atom_site_aniso_U_23
_atom_site_aniso_U_13
_atom_site_aniso_U_12
Au 0.0223(2) 0.0198(2) 0.0302(2) 0.0017(3) -0.0007(3) -0.0033(3)
P 0.021(2) 0.019(2) 0.023(2) 0.002(2) -0.003(2) -0.0022(15)
S1 0.056(2) 0.037(2) 0.035(2) 0.003(2) -0.015(2) -0.018(3)
S2 0.040(2) 0.024(2) 0.026(2) 0.000(2) -0.005(2) -0.015(2)
C1 0.028(9) 0.022(8) 0.027(9) 0.000 -0.007(8) 0.000
C2 0.054(12) 0.026(9) 0.016(9) 0.000 0.001(9) 0.000
C3 0.016(6) 0.014(5) 0.034(7) -0.008(5) 0.002(5) 0.000(5)
C4 0.016(6) 0.024(7) 0.038(7) 0.004(5) -0.006(5) -0.010(5)
C5 0.059(9) 0.036(9) 0.044(9) -0.020(7) -0.001(7) 0.007(8)
C6 0.032(7) 0.030(7) 0.034(6) 0.001(6) 0.001(5) 0.001(6)
C7 0.066(11) 0.070(13) 0.042(8) 0.025(9) 0.017(7) 0.015(10)
C11 0.013(5) 0.030(7) 0.026(7) -0.006(5) 0.000(5) 0.007(5)
C12 0.033(6) 0.038(7) 0.030(7) 0.015(6) 0.010(6) 0.000(6)
C13 0.045(7) 0.052(8) 0.064(8) 0.005(8) -0.001(7) 0.021(6)
C14 0.029(7) 0.077(9) 0.044(8) 0.007(7) -0.005(6) 0.012(6)
C15 0.015(6) 0.063(8) 0.034(7) 0.003(6) -0.009(5) -0.006(6)
C16 0.016(5) 0.051(7) 0.029(6) 0.015(7) 0.005(5) -0.006(5)
C21 0.037(6) 0.028(8) 0.028(7) -0.001(6) -0.001(6) -0.003(6)
C22 0.030(6) 0.037(7) 0.032(6) 0.003(5) -0.005(5) 0.007(6)
C23 0.044(6) 0.020(7) 0.031(6) -0.003(5) -0.008(6) -0.005(6)
C24 0.052(6) 0.020(6) 0.026(6) 0.002(5) 0.010(6) 0.002(7)
C25 0.035(6) 0.036(8) 0.044(7) 0.003(6) 0.010(5) -0.005(6)
C26 0.023(5) 0.024(7) 0.035(7) 0.001(5) -0.008(5) -0.008(6)
N 0.020(6) 0.016(6) 0.026(5) 0.001(4) -0.006(4) -0.005(5)

loop_
_atom_site_label
_atom_site_type_symbol
_atom_site_fract_x
_atom_site_fract_y
_atom_site_fract_z
_atom_site_U_iso_or_equiv
_atom_site_thermal_displace_type
_atom_site_occupancy
_atom_site_calc_flag
_atom_site_refinement_flags
_atom_site_disorder_group
Au Au 0.43410(3) 0.29124(4) 0.31594(2) 0.02408(14) Uani 1 d . .
P P 0.5174(2) 0.4407(3) 0.3204(2) 0.0208(7) Uani 1 d . .
S1 S 0.4423(3) 0.1526(3) 0.4264(2) 0.0430(10) Uani 1 d U .
S2 S 0.3532(3) 0.1345(3) 0.30145(14) 0.0299(9) Uani 1 d . .
C1 C 0.5000 0.5168(16) 0.2500 0.025(5) Uani 1 d SU .
C2 C 0.5000 0.6148(15) 0.2500 0.032(5) Uani 1 d SU .
H2A H 0.4906 0.6517(15) 0.2121 0.038 Uiso 1 d R .
C3 C 0.3851(9) 0.0793(10) 0.3741(6) 0.021(3) Uani 1 d U .
C4 C 0.3129(9) -0.0891(10) 0.3383(6) 0.026(3) Uani 1 d U .
H4A H 0.2665(9) -0.1349(10) 0.3611(6) 0.031 Uiso 1 calc R .
H4B H 0.2740(9) -0.0467(10) 0.3087(6) 0.031 Uiso 1 calc R .
C5 C 0.3841(10) -0.1526(11) 0.3038(6) 0.046(4) Uani 1 d U .
H5A H 0.3487(10) -0.1975(11) 0.2744(6) 0.056 Uiso 1 calc R .
H5B H 0.4219(10) -0.1954(11) 0.3331(6) 0.056 Uiso 1 calc R .
H5C H 0.4294(10) -0.1072(11) 0.2807(6) 0.056 Uiso 1 calc R .
C6 C 0.3864(10) -0.0712(11) 0.4418(6) 0.032(3) Uani 1 d U .
H6A H 0.4461(10) -0.0388(11) 0.4600(6) 0.038 Uiso 1 calc R .
H6B H 0.4022(10) -0.1448(11) 0.4331(6) 0.038 Uiso 1 calc R .
C7 C 0.3048(12) -0.0671(13) 0.4889(6) 0.059(5) Uani 1 d U .
H7A H 0.3256(12) -0.1033(13) 0.5269(6) 0.071 Uiso 1 calc R .
H7B H 0.2458(12) -0.1008(13) 0.4719(6) 0.071 Uiso 1 calc R .
H7C H 0.2898(12) 0.0054(13) 0.4988(6) 0.071 Uiso 1 calc R .
C11 C 0.6498(9) 0.4185(9) 0.3303(5) 0.023(3) Uani 1 d DU .
C12 C 0.6776(9) 0.3233(11) 0.3580(5) 0.034(3) Uani 1 d DU .
H12 H 0.6302(9) 0.2701(11) 0.3649(5) 0.040 Uiso 1 calc R .
C13 C 0.7747(10) 0.3097(13) 0.3747(6) 0.054(4) Uani 1 d DU .
H13 H 0.7948(10) 0.2460(13) 0.3930(6) 0.065 Uiso 1 calc R .
C14 C 0.8415(11) 0.3851(11) 0.3657(7) 0.050(4) Uani 1 d DU .
H14 H 0.9078(11) 0.3739(11) 0.3786(7) 0.060 Uiso 1 calc R .
C15 C 0.8178(9) 0.4765(13) 0.3387(6) 0.037(4) Uani 1 d DU .
H15 H 0.8672(9) 0.5274(13) 0.3314(6) 0.045 Uiso 1 calc R .
C16 C 0.7202(7) 0.4953(11) 0.3220(6) 0.032(3) Uani 1 d DU .
H16 H 0.7018(7) 0.5605(11) 0.3049(6) 0.038 Uiso 1 calc R .
C21 C 0.4883(9) 0.5301(12) 0.3833(6) 0.031(3) Uani 1 d DU .
C22 C 0.5551(10) 0.5640(10) 0.4279(5) 0.033(3) Uani 1 d DU .
H22 H 0.6218(10) 0.5413(10) 0.4257(5) 0.039 Uiso 1 calc R .
C23 C 0.5279(10) 0.6277(10) 0.4738(6) 0.032(3) Uani 1 d DU .
H23 H 0.5753(10) 0.6509(10) 0.5034(6) 0.038 Uiso 1 calc R .
C24 C 0.4305(10) 0.6598(10) 0.4784(5) 0.033(3) Uani 1 d DU .
H24 H 0.4104(10) 0.7014(10) 0.5127(5) 0.039 Uiso 1 calc R .
C25 C 0.3632(10) 0.6320(11) 0.4339(6) 0.038(3) Uani 1 d DU .
H25 H 0.2975(10) 0.6580(11) 0.4352(6) 0.046 Uiso 1 calc R .
C26 C 0.3924(10) 0.5659(11) 0.3874(6) 0.027(3) Uani 1 d DU .
H26 H 0.3454(10) 0.5442(11) 0.3572(6) 0.033 Uiso 1 calc R .
N N 0.3637(8) -0.0198(8) 0.3834(5) 0.021(2) Uani 1 d U .

loop_
_atom_type_symbol
_atom_type_description
_atom_type_scat_dispersion_real
_atom_type_scat_dispersion_imag
_atom_type_scat_source
C C 0.0033 0.0016 'International Tables Vol C Tables 4.2.6.8 and 6.1.1.4'
H H 0.0000 0.0000 'International Tables Vol C Tables 4.2.6.8 and 6.1.1.4'
N N 0.0061 0.0033 'International Tables Vol C Tables 4.2.6.8 and 6.1.1.4'
P P 0.1023 0.0942 'International Tables Vol C Tables 4.2.6.8 and 6.1.1.4'
S S 0.1246 0.1234 'International Tables Vol C Tables 4.2.6.8 and 6.1.1.4'
Au Au -2.0133 8.8022 'International Tables Vol C Tables 4.2.6.8 and 6.1.1.4'

loop_
_geom_angle_atom_site_label_1
_geom_angle_atom_site_label_2
_geom_angle_atom_site_label_3
_geom_angle
_geom_angle_site_symmetry_1
_geom_angle_site_symmetry_3
_geom_angle_publ_flag
P Au S2 174.43(12) . . y
P Au S1 117.79(12) . . y
S2 Au S1 66.42(11) . . y
P Au Au 76.52(9) . 3_655 y
S2 Au Au 97.97(8) . 3_655 y
S1 Au Au 130.89(9) . 3_655 y
C1 P C21 104.3(6) . . y
C1 P C11 108.0(4) . . y
C21 P C11 103.1(6) . . y
C1 P Au 111.4(5) . . y
C21 P Au 118.0(5) . . y
C11 P Au 111.4(4) . . y
C3 S1 Au 77.6(5) . . y
C3 S2 Au 96.7(4) . . y
C2 C1 P 122.7(6) . . y
P C1 P 114.6(11) 3_655 . y
N C3 S1 123.3(10) . . y
N C3 S2 117.9(9) . . y
S1 C3 S2 118.8(8) . . y
C5 C4 N 111.1(10) . . y
N C6 C7 114.3(11) . . y
C16 C11 C12 119.4(12) . . ?
C16 C11 P 123.2(9) . . ?
C12 C11 P 116.5(9) . . ?
C13 C12 C11 118.3(13) . . ?
C14 C13 C12 121.0(15) . . ?
C13 C14 C15 122.2(15) . . ?
C14 C15 C16 119.3(14) . . ?
C11 C16 C15 119.7(13) . . ?
C26 C21 C22 117.6(13) . . ?
C26 C21 P 117.6(10) . . ?
C22 C21 P 124.8(10) . . ?
C23 C22 C21 121.6(13) . . ?
C22 C23 C24 119.9(12) . . ?
C25 C24 C23 120.5(13) . . ?
C24 C25 C26 118.6(13) . . ?
C25 C26 C21 121.7(12) . . ?
C3 N C6 121.7(11) . . ?
C3 N C4 125.6(11) . . ?
C6 N C4 112.6(10) . . ?

loop_
_geom_bond_atom_site_label_1
_geom_bond_atom_site_label_2
_geom_bond_distance
_geom_bond_site_symmetry_2
_geom_bond_publ_flag
Au P 2.234(3) . y
Au S2 2.319(4) . y
Au S1 2.969(4) . y
Au Au 3.3429(12) 3_655 y
P C1 1.815(11) . y
P C21 1.816(14) . y
P C11 1.826(13) . y
S1 C3 1.658(13) . y
S2 C3 1.765(13) . y
C1 C2 1.26(2) . y
C3 N 1.33(2) . y
C4 C5 1.47(2) . y
C4 N 1.485(14) . y
C6 N 1.449(15) . y
C6 C7 1.50(2) . y
C11 C16 1.385(14) . ?
C11 C12 1.415(15) . ?
C12 C13 1.37(2) . ?
C13 C14 1.34(2) . ?
C14 C15 1.35(2) . ?
C15 C16 1.390(14) . ?
C21 C26 1.38(2) . ?
C21 C22 1.387(14) . ?
C22 C23 1.334(15) . ?
C23 C24 1.385(15) . ?
C24 C25 1.37(2) . ?
C25 C26 1.37(2) . ?
